data_4305357
loop_
_publ_author_name
'Clinton L. Lund'
'J\"org A. Schachner'
'Ian J. Burgess'
'J. Wilson Quail'
'Gabriele Schatte'

_publ_contact_author_address
; Department of Chemistry
  University of Saskatchewan
  Saskatoon, Saskatchewan S7N 5C9
  Canada
;
_publ_contact_author_email jens.mueller@usask.ca
_publ_contact_author_fax '001 306 966 4730'
_publ_contact_author_name 'Dr Jens Mueller'
_publ_contact_author_phone '001 306 966 2466'
_publ_section_title
;
Synthesis and Characterization of Aluminum- and Gallium-Bridged
[1.1]Chromarenophanes and [1.1]Molybdarenophanes
;
_journal_name_full 'Inorganic Chemistry'
_journal_page_first 5992
_journal_page_last 6000
_journal_paper_doi 10.1021/ic800336f
_journal_volume 47
_journal_year 2008
_chemical_formula_moiety 'C50 H60 Ga2 Mo2 N2, 2 (C6 H6)'
_chemical_formula_sum 'C62 H72 Ga2 Mo2 N2'
_chemical_formula_weight 1176.54
_chemical_name_systematic
; 
 ? 
;
_space_group_IT_number 2
_symmetry_cell_setting triclinic
_symmetry_space_group_name_Hall '-P 1'
_symmetry_space_group_name_H-M 'P -1'
_atom_sites_solution_hydrogens geom
_atom_sites_solution_primary direct
_atom_sites_solution_secondary difmap
_cell_angle_alpha 73.917(3)
_cell_angle_beta 89.550(3)
_cell_angle_gamma 76.774(2)
_cell_formula_units_Z 1
_cell_length_a 10.3451(5)
_cell_length_b 11.6752(6)
_cell_length_c 11.6900(5)
_cell_measurement_reflns_used 5706
_cell_measurement_temperature 173(2)
_cell_measurement_theta_max 27.48
_cell_measurement_theta_min 1.00
_cell_volume 1318.36(11)
_computing_cell_refinement 'HKL DENZO and SCALEPACK, Bruker AXS/Nonius'
_computing_data_collection 'COLLECT, Bruker AXS/Nonius'
_computing_data_reduction 'HKL DENZO and SCALEPACK, Bruker AXS/Nonius'
_computing_molecular_graphics ' Cameron (WinGX v1.70.01 2005), Ortep (SHELXTL-NT v6.14, Bruker AXS)'
_computing_publication_material 'WinGX v1.70.01 2005 (L. J. Farrugia)'
_computing_structure_refinement 'SHELXL-97 (Sheldrick, 1997)'
_computing_structure_solution ' SIR-97 (A. Altomare, G. Cascarano, C. Giacovazzo et al., 1999)'
_diffrn_ambient_temperature 173(2)
_diffrn_measured_fraction_theta_full 0.996
_diffrn_measured_fraction_theta_max 0.996
_diffrn_measurement_device '95mm CCD camera on \k-goniostat'
_diffrn_measurement_device_type 'KappaCCD (BruKer AXS-Nonius, FR540C)'
_diffrn_measurement_method 'CCD rotation images, thick slices'
_diffrn_radiation_monochromator 'horizonally mounted graphite crystal'
_diffrn_radiation_source 'Nonius FR590D, fine-focus sealed tube'
_diffrn_radiation_type MoK\a
_diffrn_radiation_wavelength 0.71073
_diffrn_reflns_av_R_equivalents 0.0406
_diffrn_reflns_av_sigmaI/netI 0.0564
_diffrn_reflns_limit_h_max 13
_diffrn_reflns_limit_h_min -13
_diffrn_reflns_limit_k_max 15
_diffrn_reflns_limit_k_min -14
_diffrn_reflns_limit_l_max 14
_diffrn_reflns_limit_l_min -15
_diffrn_reflns_number 10303
_diffrn_reflns_theta_full 27.47
_diffrn_reflns_theta_max 27.47
_diffrn_reflns_theta_min 3.21
_diffrn_standards_decay_% 'no decay'
_exptl_absorpt_coefficient_mu 1.517
_exptl_absorpt_correction_T_max 0.9280
_exptl_absorpt_correction_T_min 0.8883
_exptl_absorpt_correction_type multi-scan
_exptl_absorpt_process_details 'HKL Scalepack (Otwinowski & Minor 1997)'
_exptl_crystal_colour yellow
_exptl_crystal_density_diffrn 1.482
_exptl_crystal_density_method 'not measured'
_exptl_crystal_description plate
_exptl_crystal_F_000 604
_exptl_crystal_size_max 0.08
_exptl_crystal_size_mid 0.08
_exptl_crystal_size_min 0.05
_refine_diff_density_max 0.690
_refine_diff_density_min -0.801
_refine_diff_density_rms 0.100
_refine_ls_extinction_method none
_refine_ls_goodness_of_fit_ref 1.059
_refine_ls_hydrogen_treatment constr
_refine_ls_matrix_type full
_refine_ls_number_parameters 312
_refine_ls_number_reflns 6021
_refine_ls_number_restraints 0
_refine_ls_restrained_S_all 1.059
_refine_ls_R_factor_all 0.0621
_refine_ls_R_factor_gt 0.0412
_refine_ls_shift/su_max 0.001
_refine_ls_shift/su_mean 0.000
_refine_ls_structure_factor_coef Fsqd
_refine_ls_weighting_details 'calc w=1/[\s^2^(Fo^2^)+(0.0270P)^2^+1.9180P] where P=(Fo^2^+2Fc^2^)/3'
_refine_ls_weighting_scheme calc
_refine_ls_wR_factor_gt 0.0848
_refine_ls_wR_factor_ref 0.0941
_reflns_number_gt 4690
_reflns_number_total 6021
_reflns_threshold_expression >2sigma(I)
_cod_data_source_file ic800336f-file002_1.cif
_cod_data_source_block 5b
_cod_database_code 4305357

loop_
_symmetry_equiv_pos_as_xyz
'x, y, z'
'-x, -y, -z'

loop_
_atom_site_label
_atom_site_type_symbol
_atom_site_fract_x
_atom_site_fract_y
_atom_site_fract_z
_atom_site_U_iso_or_equiv
_atom_site_adp_type
_atom_site_occupancy
_atom_site_symmetry_multiplicity
_atom_site_calc_flag
_atom_site_refinement_flags
_atom_site_disorder_assembly
_atom_site_disorder_group
Mo1 Mo 0.72894(3) 0.12257(3) 1.05965(2) 0.02217(9) Uani 1 1 d . . .
Ga1 Ga 0.93624(4) 0.08681(3) 0.78670(3) 0.02124(10) Uani 1 1 d . . .
N1 N 0.8880(3) 0.2113(3) 0.6045(2) 0.0256(6) Uani 1 1 d . . .
C1 C 0.8211(3) 0.1847(3) 0.8784(3) 0.0240(7) Uani 1 1 d . . .
C2 C 0.6801(4) 0.2065(3) 0.8616(3) 0.0279(8) Uani 1 1 d . . .
H2 H 0.6445 0.1714 0.8086 0.034 Uiso 1 1 calc . . .
C3 C 0.5916(4) 0.2790(4) 0.9216(3) 0.0329(9) Uani 1 1 d . . .
H3 H 0.4983 0.2947 0.9058 0.040 Uiso 1 1 calc . . .
C4 C 0.6418(4) 0.3279(4) 1.0048(3) 0.0366(9) Uani 1 1 d . . .
H4 H 0.5829 0.3745 1.0469 0.044 Uiso 1 1 calc . . .
C5 C 0.7805(4) 0.3065(4) 1.0244(3) 0.0343(9) Uani 1 1 d . . .
H5 H 0.8153 0.3388 1.0803 0.041 Uiso 1 1 calc . . .
C6 C 0.8686(4) 0.2369(3) 0.9615(3) 0.0274(7) Uani 1 1 d . . .
H6 H 0.9618 0.2248 0.9751 0.033 Uiso 1 1 calc . . .
C7 C 1.1315(3) 0.0447(3) 0.8085(3) 0.0250(7) Uani 1 1 d . . .
C8 C 1.2047(4) 0.0850(3) 0.8866(3) 0.0274(7) Uani 1 1 d . . .
H8 H 1.1571 0.1351 0.9320 0.033 Uiso 1 1 calc . . .
C9 C 1.3451(4) 0.0533(4) 0.8990(4) 0.0359(9) Uani 1 1 d . . .
H9 H 1.3901 0.0825 0.9515 0.043 Uiso 1 1 calc . . .
C10 C 1.4180(4) -0.0214(4) 0.8340(4) 0.0386(10) Uani 1 1 d . . .
H10 H 1.5125 -0.0426 0.8417 0.046 Uiso 1 1 calc . . .
C11 C 1.3502(4) -0.0647(4) 0.7571(3) 0.0377(10) Uani 1 1 d . . .
H11 H 1.3989 -0.1164 0.7137 0.045 Uiso 1 1 calc . . .
C12 C 1.2091(4) -0.0313(4) 0.7444(3) 0.0312(8) Uani 1 1 d . . .
H12 H 1.1651 -0.0606 0.6913 0.037 Uiso 1 1 calc . . .
C13 C 0.8441(3) -0.0169(3) 0.7244(3) 0.0241(7) Uani 1 1 d . . .
C14 C 0.8413(3) -0.1394(3) 0.7737(3) 0.0258(7) Uani 1 1 d . . .
H14 H 0.8953 -0.1848 0.8443 0.031 Uiso 1 1 calc . . .
C15 C 0.7632(3) -0.1983(3) 0.7247(3) 0.0260(7) Uani 1 1 d . . .
C16 C 0.6874(4) -0.1298(4) 0.6197(3) 0.0300(8) Uani 1 1 d . . .
H16 H 0.6338 -0.1676 0.5832 0.036 Uiso 1 1 calc . . .
C17 C 0.6883(4) -0.0083(4) 0.5675(3) 0.0305(8) Uani 1 1 d . . .
H17 H 0.6361 0.0362 0.4958 0.037 Uiso 1 1 calc . . .
C18 C 0.7655(3) 0.0494(3) 0.6198(3) 0.0260(7) Uani 1 1 d . . .
C19 C 0.7625(4) 0.1849(3) 0.5699(3) 0.0285(8) Uani 1 1 d . . .
H19A H 0.7502 0.2087 0.4818 0.034 Uiso 1 1 calc R . .
H19B H 0.6864 0.2340 0.6004 0.034 Uiso 1 1 calc R . .
C20 C 0.7607(4) -0.3314(4) 0.7872(3) 0.0329(8) Uani 1 1 d . . .
C21 C 0.8985(5) -0.4135(5) 0.7952(6) 0.0624(15) Uani 1 1 d . . .
H21A H 0.8957 -0.4986 0.8346 0.075 Uiso 1 1 calc R . .
H21B H 0.9595 -0.3879 0.8414 0.075 Uiso 1 1 calc R . .
H21C H 0.9295 -0.4071 0.7148 0.075 Uiso 1 1 calc R . .
C22 C 0.6644(6) -0.3787(5) 0.7245(5) 0.0632(15) Uani 1 1 d . . .
H22A H 0.6911 -0.3753 0.6433 0.076 Uiso 1 1 calc R . .
H22B H 0.5743 -0.3276 0.7213 0.076 Uiso 1 1 calc R . .
H22C H 0.6658 -0.4637 0.7687 0.076 Uiso 1 1 calc R . .
C23 C 0.7132(6) -0.3372(5) 0.9129(4) 0.0576(14) Uani 1 1 d . . .
H23A H 0.7009 -0.4196 0.9517 0.069 Uiso 1 1 calc R . .
H23B H 0.6285 -0.2769 0.9074 0.069 Uiso 1 1 calc R . .
H23C H 0.7797 -0.3187 0.9598 0.069 Uiso 1 1 calc R . .
C24 C 0.9920(4) 0.1790(4) 0.5233(3) 0.0342(9) Uani 1 1 d . . .
H24A H 0.9649 0.2306 0.4416 0.041 Uiso 1 1 calc R . .
H24B H 1.0038 0.0925 0.5260 0.041 Uiso 1 1 calc R . .
H24C H 1.0761 0.1925 0.5484 0.041 Uiso 1 1 calc R . .
C25 C 0.8666(4) 0.3433(4) 0.5969(3) 0.0382(9) Uani 1 1 d . . .
H25A H 0.9499 0.3597 0.6201 0.046 Uiso 1 1 calc R . .
H25B H 0.7981 0.3646 0.6508 0.046 Uiso 1 1 calc R . .
H25C H 0.8377 0.3927 0.5149 0.046 Uiso 1 1 calc R . .
C31 C 0.2905(5) 0.3203(4) 0.6617(4) 0.0487(11) Uani 1 1 d . . .
H31 H 0.2699 0.2508 0.6457 0.058 Uiso 1 1 calc . . .
C32 C 0.4005(5) 0.3598(5) 0.6167(4) 0.0557(13) Uani 1 1 d . . .
H32 H 0.4548 0.3189 0.5673 0.067 Uiso 1 1 calc . . .
C33 C 0.4328(5) 0.4576(6) 0.6426(4) 0.0596(15) Uani 1 1 d . . .
H33 H 0.5105 0.4830 0.6128 0.072 Uiso 1 1 calc . . .
C34 C 0.3527(5) 0.5191(5) 0.7116(4) 0.0512(12) Uani 1 1 d . . .
H34 H 0.3738 0.5879 0.7289 0.061 Uiso 1 1 calc . . .
C35 C 0.2417(5) 0.4797(5) 0.7553(4) 0.0492(12) Uani 1 1 d . . .
H35 H 0.1862 0.5212 0.8036 0.059 Uiso 1 1 calc . . .
C36 C 0.2107(5) 0.3819(5) 0.7299(4) 0.0479(11) Uani 1 1 d . . .
H36 H 0.1332 0.3563 0.7598 0.057 Uiso 1 1 calc . . .

loop_
_atom_site_aniso_label
_atom_site_aniso_U_11
_atom_site_aniso_U_22
_atom_site_aniso_U_33
_atom_site_aniso_U_23
_atom_site_aniso_U_13
_atom_site_aniso_U_12
Mo1 0.02255(16) 0.02410(17) 0.01734(14) -0.00446(11) 0.00015(11) -0.00214(12)
Ga1 0.0218(2) 0.0229(2) 0.01697(17) -0.00378(15) -0.00121(14) -0.00329(15)
N1 0.0282(16) 0.0264(16) 0.0185(13) -0.0018(12) 0.0026(11) -0.0049(12)
C1 0.0266(18) 0.0234(18) 0.0184(15) -0.0017(13) 0.0024(13) -0.0041(14)
C2 0.0276(19) 0.033(2) 0.0156(15) 0.0015(14) -0.0015(13) -0.0027(15)
C3 0.0279(19) 0.034(2) 0.0248(17) 0.0034(15) 0.0030(14) 0.0023(16)
C4 0.042(2) 0.027(2) 0.036(2) -0.0097(16) 0.0134(17) 0.0007(17)
C5 0.047(2) 0.028(2) 0.0323(19) -0.0124(16) 0.0105(17) -0.0134(18)
C6 0.0295(19) 0.0277(19) 0.0266(17) -0.0087(15) 0.0052(14) -0.0090(15)
C7 0.0256(18) 0.0262(19) 0.0177(15) 0.0009(13) -0.0004(13) -0.0039(14)
C8 0.0259(18) 0.0210(18) 0.0308(18) -0.0022(14) -0.0058(14) -0.0026(14)
C9 0.029(2) 0.035(2) 0.039(2) -0.0006(17) -0.0060(16) -0.0112(17)
C10 0.0223(19) 0.043(2) 0.036(2) 0.0114(18) -0.0006(16) -0.0058(17)
C11 0.031(2) 0.048(3) 0.0185(16) 0.0027(16) 0.0076(15) 0.0069(18)
C12 0.0272(19) 0.040(2) 0.0185(15) -0.0052(15) -0.0007(14) 0.0036(16)
C13 0.0231(17) 0.0285(19) 0.0206(15) -0.0075(14) 0.0011(13) -0.0053(14)
C14 0.0229(17) 0.030(2) 0.0227(16) -0.0074(14) -0.0003(13) -0.0035(14)
C15 0.0253(18) 0.030(2) 0.0250(16) -0.0120(15) 0.0044(14) -0.0065(15)
C16 0.0290(19) 0.041(2) 0.0256(17) -0.0138(16) 0.0024(14) -0.0146(16)
C17 0.0277(19) 0.040(2) 0.0228(16) -0.0084(15) -0.0026(14) -0.0065(16)
C18 0.0235(17) 0.034(2) 0.0192(15) -0.0079(14) 0.0016(13) -0.0046(15)
C19 0.0273(19) 0.032(2) 0.0210(16) -0.0013(14) -0.0047(14) -0.0032(15)
C20 0.033(2) 0.036(2) 0.036(2) -0.0165(17) 0.0048(16) -0.0128(17)
C21 0.045(3) 0.037(3) 0.101(4) -0.012(3) 0.016(3) -0.008(2)
C22 0.071(4) 0.052(3) 0.075(4) -0.016(3) -0.010(3) -0.033(3)
C23 0.087(4) 0.042(3) 0.047(3) -0.011(2) 0.023(3) -0.026(3)
C24 0.035(2) 0.043(2) 0.0226(17) -0.0057(16) 0.0044(15) -0.0086(18)
C25 0.049(3) 0.029(2) 0.032(2) -0.0029(16) -0.0039(18) -0.0075(18)
C31 0.053(3) 0.039(3) 0.049(3) -0.007(2) -0.009(2) -0.006(2)
C32 0.036(3) 0.075(4) 0.048(3) -0.019(3) -0.006(2) 0.003(2)
C33 0.040(3) 0.094(4) 0.041(2) -0.003(3) -0.002(2) -0.029(3)
C34 0.055(3) 0.050(3) 0.047(3) -0.003(2) -0.017(2) -0.021(2)
C35 0.040(3) 0.057(3) 0.048(3) -0.018(2) -0.007(2) -0.002(2)
C36 0.041(3) 0.054(3) 0.047(2) -0.008(2) 0.003(2) -0.017(2)

loop_
_atom_type_symbol
_atom_type_description
_atom_type_scat_dispersion_real
_atom_type_scat_dispersion_imag
_atom_type_scat_source
C C 0.0033 0.0016 'International Tables Vol C Tables 4.2.6.8 and 6.1.1.4'
H H 0.0000 0.0000 'International Tables Vol C Tables 4.2.6.8 and 6.1.1.4'
Ga Ga 0.2307 1.6083 'International Tables Vol C Tables 4.2.6.8 and 6.1.1.4'
Mo Mo -1.6832 0.6857 'International Tables Vol C Tables 4.2.6.8 and 6.1.1.4'
N N 0.0061 0.0033 'International Tables Vol C Tables 4.2.6.8 and 6.1.1.4'

loop_
_geom_angle_atom_site_label_1
_geom_angle_atom_site_label_2
_geom_angle_atom_site_label_3
_geom_angle
_geom_angle_site_symmetry_1
_geom_angle_site_symmetry_3
_geom_angle_publ_flag
C5 Mo1 C2 76.83(14) . . ?
C5 Mo1 C4 36.26(15) . . ?
C2 Mo1 C4 65.60(14) . . ?
C5 Mo1 C11 111.70(15) . 2_757 ?
C2 Mo1 C11 146.88(14) . 2_757 ?
C4 Mo1 C11 101.61(14) . 2_757 ?
C5 Mo1 C8 149.38(14) . 2_757 ?
C2 Mo1 C8 113.35(13) . 2_757 ?
C4 Mo1 C8 174.35(15) . 2_757 ?
C11 Mo1 C8 76.26(14) 2_757 2_757 ?
C5 Mo1 C12 103.70(15) . 2_757 ?
C2 Mo1 C12 176.24(13) . 2_757 ?
C4 Mo1 C12 117.04(14) . 2_757 ?
C11 Mo1 C12 36.48(13) 2_757 2_757 ?
C8 Mo1 C12 64.31(14) 2_757 2_757 ?
C5 Mo1 C3 64.83(15) . . ?
C2 Mo1 C3 36.44(13) . . ?
C4 Mo1 C3 36.21(15) . . ?
C11 Mo1 C3 116.21(13) 2_757 . ?
C8 Mo1 C3 140.07(14) 2_757 . ?
C12 Mo1 C3 147.16(13) 2_757 . ?
C5 Mo1 C6 36.46(13) . . ?
C2 Mo1 C6 64.54(13) . . ?
C4 Mo1 C6 65.38(14) . . ?
C11 Mo1 C6 140.35(15) 2_757 . ?
C8 Mo1 C6 119.59(13) 2_757 . ?
C12 Mo1 C6 113.65(14) 2_757 . ?
C3 Mo1 C6 76.34(14) . . ?
C5 Mo1 C9 173.76(15) . 2_757 ?
C2 Mo1 C9 103.66(14) . 2_757 ?
C4 Mo1 C9 138.17(15) . 2_757 ?
C11 Mo1 C9 64.48(16) 2_757 2_757 ?
C8 Mo1 C9 36.19(13) 2_757 2_757 ?
C12 Mo1 C9 76.23(15) 2_757 2_757 ?
C3 Mo1 C9 111.82(15) . 2_757 ?
C6 Mo1 C9 149.35(14) . 2_757 ?
C5 Mo1 C10 138.48(15) . 2_757 ?
C2 Mo1 C10 117.10(14) . 2_757 ?
C4 Mo1 C10 110.49(15) . 2_757 ?
C11 Mo1 C10 35.98(16) 2_757 2_757 ?
C8 Mo1 C10 64.70(14) 2_757 2_757 ?
C12 Mo1 C10 65.01(14) 2_757 2_757 ?
C3 Mo1 C10 102.13(14) . 2_757 ?
C6 Mo1 C10 174.90(15) . 2_757 ?
C9 Mo1 C10 35.75(15) 2_757 2_757 ?
C5 Mo1 C7 117.92(14) . 2_757 ?
C2 Mo1 C7 140.31(12) . 2_757 ?
C4 Mo1 C7 147.52(14) . 2_757 ?
C11 Mo1 C7 65.81(13) 2_757 2_757 ?
C8 Mo1 C7 36.35(12) 2_757 2_757 ?
C12 Mo1 C7 36.16(12) 2_757 2_757 ?
C3 Mo1 C7 176.15(14) . 2_757 ?
C6 Mo1 C7 104.26(13) . 2_757 ?
C9 Mo1 C7 65.72(13) 2_757 2_757 ?
C10 Mo1 C7 77.60(13) 2_757 2_757 ?
C5 Mo1 C1 65.80(13) . . ?
C2 Mo1 C1 36.34(12) . . ?
C4 Mo1 C1 78.04(13) . . ?
C11 Mo1 C1 176.23(15) 2_757 . ?
C8 Mo1 C1 104.43(13) 2_757 . ?
C12 Mo1 C1 140.41(13) 2_757 . ?
C3 Mo1 C1 65.69(12) . . ?
C6 Mo1 C1 36.11(12) . . ?
C9 Mo1 C1 118.28(14) 2_757 . ?
C10 Mo1 C1 147.69(14) 2_757 . ?
C7 Mo1 C1 112.50(12) 2_757 . ?
C7 Ga1 C1 122.38(14) . . ?
C7 Ga1 C13 120.27(14) . . ?
C1 Ga1 C13 113.14(14) . . ?
C7 Ga1 N1 105.75(12) . . ?
C1 Ga1 N1 100.32(12) . . ?
C13 Ga1 N1 83.08(13) . . ?
C25 N1 C24 109.5(3) . . ?
C25 N1 C19 110.2(3) . . ?
C24 N1 C19 109.3(3) . . ?
C25 N1 Ga1 114.3(2) . . ?
C24 N1 Ga1 110.8(2) . . ?
C19 N1 Ga1 102.4(2) . . ?
C6 C1 C2 116.4(3) . . ?
C6 C1 Ga1 124.6(3) . . ?
C2 C1 Ga1 119.0(2) . . ?
C6 C1 Mo1 70.61(19) . . ?
C2 C1 Mo1 69.79(18) . . ?
Ga1 C1 Mo1 130.18(17) . . ?
C3 C2 C1 122.0(3) . . ?
C3 C2 Mo1 72.30(19) . . ?
C1 C2 Mo1 73.87(18) . . ?
C3 C2 H2 119.0 . . ?
C1 C2 H2 119.0 . . ?
Mo1 C2 H2 126.9 . . ?
C4 C3 C2 120.2(3) . . ?
C4 C3 Mo1 71.6(2) . . ?
C2 C3 Mo1 71.3(2) . . ?
C4 C3 H3 119.9 . . ?
C2 C3 H3 119.9 . . ?
Mo1 C3 H3 129.7 . . ?
C5 C4 C3 119.0(3) . . ?
C5 C4 Mo1 71.5(2) . . ?
C3 C4 Mo1 72.2(2) . . ?
C5 C4 H4 120.5 . . ?
C3 C4 H4 120.5 . . ?
Mo1 C4 H4 127.9 . . ?
C4 C5 C6 120.6(3) . . ?
C4 C5 Mo1 72.2(2) . . ?
C6 C5 Mo1 72.6(2) . . ?
C4 C5 H5 119.7 . . ?
C6 C5 H5 119.7 . . ?
Mo1 C5 H5 127.5 . . ?
C5 C6 C1 121.7(3) . . ?
C5 C6 Mo1 70.9(2) . . ?
C1 C6 Mo1 73.3(2) . . ?
C5 C6 H6 119.1 . . ?
C1 C6 H6 119.1 . . ?
Mo1 C6 H6 129.2 . . ?
C12 C7 C8 115.7(3) . . ?
C12 C7 Ga1 119.9(3) . . ?
C8 C7 Ga1 124.4(3) . . ?
C12 C7 Mo1 70.26(19) . 2_757 ?
C8 C7 Mo1 70.08(19) . 2_757 ?
Ga1 C7 Mo1 129.31(17) . 2_757 ?
C9 C8 C7 122.6(3) . . ?
C9 C8 Mo1 72.4(2) . 2_757 ?
C7 C8 Mo1 73.6(2) . 2_757 ?
C9 C8 H8 118.7 . . ?
C7 C8 H8 118.7 . . ?
Mo1 C8 H8 127.5 2_757 . ?
C10 C9 C8 120.0(4) . . ?
C10 C9 Mo1 72.4(2) . 2_757 ?
C8 C9 Mo1 71.4(2) . 2_757 ?
C10 C9 H9 120.0 . . ?
C8 C9 H9 120.0 . . ?
Mo1 C9 H9 128.4 2_757 . ?
C9 C10 C11 119.5(3) . . ?
C9 C10 Mo1 71.9(2) . 2_757 ?
C11 C10 Mo1 71.2(2) . 2_757 ?
C9 C10 H10 120.3 . . ?
C11 C10 H10 120.3 . . ?
Mo1 C10 H10 128.9 2_757 . ?
C10 C11 C12 120.1(4) . . ?
C10 C11 Mo1 72.8(2) . 2_757 ?
C12 C11 Mo1 71.9(2) . 2_757 ?
C10 C11 H11 119.9 . . ?
C12 C11 H11 119.9 . . ?
Mo1 C11 H11 127.4 2_757 . ?
C11 C12 C7 122.1(3) . . ?
C11 C12 Mo1 71.6(2) . 2_757 ?
C7 C12 Mo1 73.58(19) . 2_757 ?
C11 C12 H12 118.9 . . ?
C7 C12 H12 118.9 . . ?
Mo1 C12 H12 128.2 2_757 . ?
C14 C13 C18 118.2(3) . . ?
C14 C13 Ga1 129.3(2) . . ?
C18 C13 Ga1 112.3(3) . . ?
C15 C14 C13 123.1(3) . . ?
C15 C14 H14 118.4 . . ?
C13 C14 H14 118.4 . . ?
C14 C15 C16 117.0(3) . . ?
C14 C15 C20 120.0(3) . . ?
C16 C15 C20 122.9(3) . . ?
C17 C16 C15 121.5(3) . . ?
C17 C16 H16 119.2 . . ?
C15 C16 H16 119.2 . . ?
C16 C17 C18 120.3(3) . . ?
C16 C17 H17 119.8 . . ?
C18 C17 H17 119.8 . . ?
C17 C18 C13 119.7(3) . . ?
C17 C18 C19 122.0(3) . . ?
C13 C18 C19 118.2(3) . . ?
N1 C19 C18 110.8(3) . . ?
N1 C19 H19A 109.5 . . ?
C18 C19 H19A 109.5 . . ?
N1 C19 H19B 109.5 . . ?
C18 C19 H19B 109.5 . . ?
H19A C19 H19B 108.1 . . ?
C21 C20 C22 109.0(4) . . ?
C21 C20 C15 110.1(3) . . ?
C22 C20 C15 112.8(4) . . ?
C21 C20 C23 109.9(4) . . ?
C22 C20 C23 107.2(4) . . ?
C15 C20 C23 107.8(3) . . ?
C20 C21 H21A 109.5 . . ?
C20 C21 H21B 109.5 . . ?
H21A C21 H21B 109.5 . . ?
C20 C21 H21C 109.5 . . ?
H21A C21 H21C 109.5 . . ?
H21B C21 H21C 109.5 . . ?
C20 C22 H22A 109.5 . . ?
C20 C22 H22B 109.5 . . ?
H22A C22 H22B 109.5 . . ?
C20 C22 H22C 109.5 . . ?
H22A C22 H22C 109.5 . . ?
H22B C22 H22C 109.5 . . ?
C20 C23 H23A 109.5 . . ?
C20 C23 H23B 109.5 . . ?
H23A C23 H23B 109.5 . . ?
C20 C23 H23C 109.5 . . ?
H23A C23 H23C 109.5 . . ?
H23B C23 H23C 109.5 . . ?
N1 C24 H24A 109.5 . . ?
N1 C24 H24B 109.5 . . ?
H24A C24 H24B 109.5 . . ?
N1 C24 H24C 109.5 . . ?
H24A C24 H24C 109.5 . . ?
H24B C24 H24C 109.5 . . ?
N1 C25 H25A 109.5 . . ?
N1 C25 H25B 109.5 . . ?
H25A C25 H25B 109.5 . . ?
N1 C25 H25C 109.5 . . ?
H25A C25 H25C 109.5 . . ?
H25B C25 H25C 109.5 . . ?
C36 C31 C32 119.3(5) . . ?
C36 C31 H31 120.3 . . ?
C32 C31 H31 120.3 . . ?
C33 C32 C31 120.5(5) . . ?
C33 C32 H32 119.7 . . ?
C31 C32 H32 119.7 . . ?
C32 C33 C34 120.0(5) . . ?
C32 C33 H33 120.0 . . ?
C34 C33 H33 120.0 . . ?
C33 C34 C35 119.0(5) . . ?
C33 C34 H34 120.5 . . ?
C35 C34 H34 120.5 . . ?
C36 C35 C34 120.6(5) . . ?
C36 C35 H35 119.7 . . ?
C34 C35 H35 119.7 . . ?
C35 C36 C31 120.4(5) . . ?
C35 C36 H36 119.8 . . ?
C31 C36 H36 119.8 . . ?

loop_
_geom_bond_atom_site_label_1
_geom_bond_atom_site_label_2
_geom_bond_distance
_geom_bond_site_symmetry_2
_geom_bond_publ_flag
Mo1 C5 2.257(4) . ?
Mo1 C2 2.261(3) . ?
Mo1 C4 2.267(4) . ?
Mo1 C11 2.267(3) 2_757 ?
Mo1 C8 2.268(4) 2_757 ?
Mo1 C12 2.270(3) 2_757 ?
Mo1 C3 2.274(4) . ?
Mo1 C6 2.279(4) . ?
Mo1 C9 2.280(4) 2_757 ?
Mo1 C10 2.287(4) 2_757 ?
Mo1 C7 2.313(3) 2_757 ?
Mo1 C1 2.314(3) . ?
Ga1 C7 1.967(3) . ?
Ga1 C1 1.978(3) . ?
Ga1 C13 1.983(3) . ?
Ga1 N1 2.207(3) . ?
N1 C25 1.483(5) . ?
N1 C24 1.483(4) . ?
N1 C19 1.485(5) . ?
C1 C6 1.424(5) . ?
C1 C2 1.428(5) . ?
C2 C3 1.418(5) . ?
C2 H2 0.9500 . ?
C3 C4 1.411(6) . ?
C3 H3 0.9500 . ?
C4 C5 1.408(6) . ?
C4 H4 0.9500 . ?
C5 C6 1.419(5) . ?
C5 H5 0.9500 . ?
C6 H6 0.9500 . ?
C7 C12 1.423(5) . ?
C7 C8 1.429(5) . ?
C7 Mo1 2.313(3) 2_757 ?
C8 C9 1.413(5) . ?
C8 Mo1 2.268(4) 2_757 ?
C8 H8 0.9500 . ?
C9 C10 1.402(6) . ?
C9 Mo1 2.280(4) 2_757 ?
C9 H9 0.9500 . ?
C10 C11 1.406(6) . ?
C10 Mo1 2.287(4) 2_757 ?
C10 H10 0.9500 . ?
C11 C12 1.420(5) . ?
C11 Mo1 2.267(3) 2_757 ?
C11 H11 0.9500 . ?
C12 Mo1 2.270(3) 2_757 ?
C12 H12 0.9500 . ?
C13 C14 1.393(5) . ?
C13 C18 1.400(5) . ?
C14 C15 1.391(5) . ?
C14 H14 0.9500 . ?
C15 C16 1.395(5) . ?
C15 C20 1.529(5) . ?
C16 C17 1.383(5) . ?
C16 H16 0.9500 . ?
C17 C18 1.395(5) . ?
C17 H17 0.9500 . ?
C18 C19 1.520(5) . ?
C19 H19A 0.9900 . ?
C19 H19B 0.9900 . ?
C20 C21 1.512(6) . ?
C20 C22 1.524(6) . ?
C20 C23 1.534(6) . ?
C21 H21A 0.9800 . ?
C21 H21B 0.9800 . ?
C21 H21C 0.9800 . ?
C22 H22A 0.9800 . ?
C22 H22B 0.9800 . ?
C22 H22C 0.9800 . ?
C23 H23A 0.9800 . ?
C23 H23B 0.9800 . ?
C23 H23C 0.9800 . ?
C24 H24A 0.9800 . ?
C24 H24B 0.9800 . ?
C24 H24C 0.9800 . ?
C25 H25A 0.9800 . ?
C25 H25B 0.9800 . ?
C25 H25C 0.9800 . ?
C31 C36 1.367(7) . ?
C31 C32 1.371(7) . ?
C31 H31 0.9500 . ?
C32 C33 1.369(8) . ?
C32 H32 0.9500 . ?
C33 C34 1.375(8) . ?
C33 H33 0.9500 . ?
C34 C35 1.376(7) . ?
C34 H34 0.9500 . ?
C35 C36 1.360(7) . ?
C35 H35 0.9500 . ?
C36 H36 0.9500 . ?

loop_
_geom_torsion_atom_site_label_1
_geom_torsion_atom_site_label_2
_geom_torsion_atom_site_label_3
_geom_torsion_atom_site_label_4
_geom_torsion
_geom_torsion_site_symmetry_1
_geom_torsion_site_symmetry_2
_geom_torsion_site_symmetry_3
_geom_torsion_site_symmetry_4
_geom_torsion_publ_flag
C7 Ga1 N1 C25 -91.0(3) . . . . ?
C1 Ga1 N1 C25 37.1(3) . . . . ?
C13 Ga1 N1 C25 149.4(3) . . . . ?
C7 Ga1 N1 C24 33.3(3) . . . . ?
C1 Ga1 N1 C24 161.4(2) . . . . ?
C13 Ga1 N1 C24 -86.3(3) . . . . ?
C7 Ga1 N1 C19 149.8(2) . . . . ?
C1 Ga1 N1 C19 -82.1(2) . . . . ?
C13 Ga1 N1 C19 30.3(2) . . . . ?
C7 Ga1 C1 C6 3.2(4) . . . . ?
C13 Ga1 C1 C6 160.2(3) . . . . ?
N1 Ga1 C1 C6 -113.0(3) . . . . ?
C7 Ga1 C1 C2 -177.1(2) . . . . ?
C13 Ga1 C1 C2 -20.1(3) . . . . ?
N1 Ga1 C1 C2 66.7(3) . . . . ?
C7 Ga1 C1 Mo1 -89.9(2) . . . . ?
C13 Ga1 C1 Mo1 67.1(2) . . . . ?
N1 Ga1 C1 Mo1 153.9(2) . . . . ?
C5 Mo1 C1 C6 28.3(2) . . . . ?
C2 Mo1 C1 C6 129.2(3) . . . . ?
C4 Mo1 C1 C6 64.4(2) . . . . ?
C8 Mo1 C1 C6 -120.8(2) 2_757 . . . ?
C12 Mo1 C1 C6 -53.9(3) 2_757 . . . ?
C3 Mo1 C1 C6 100.3(2) . . . . ?
C9 Mo1 C1 C6 -156.9(2) 2_757 . . . ?
C10 Mo1 C1 C6 173.9(2) 2_757 . . . ?
C7 Mo1 C1 C6 -83.4(2) 2_757 . . . ?
C5 Mo1 C1 C2 -100.9(2) . . . . ?
C4 Mo1 C1 C2 -64.9(2) . . . . ?
C8 Mo1 C1 C2 109.9(2) 2_757 . . . ?
C12 Mo1 C1 C2 176.9(2) 2_757 . . . ?
C3 Mo1 C1 C2 -28.9(2) . . . . ?
C6 Mo1 C1 C2 -129.2(3) . . . . ?
C9 Mo1 C1 C2 73.8(2) 2_757 . . . ?
C10 Mo1 C1 C2 44.7(3) 2_757 . . . ?
C7 Mo1 C1 C2 147.4(2) 2_757 . . . ?
C5 Mo1 C1 Ga1 147.7(3) . . . . ?
C2 Mo1 C1 Ga1 -111.4(3) . . . . ?
C4 Mo1 C1 Ga1 -176.3(3) . . . . ?
C8 Mo1 C1 Ga1 -1.5(2) 2_757 . . . ?
C12 Mo1 C1 Ga1 65.5(3) 2_757 . . . ?
C3 Mo1 C1 Ga1 -140.3(3) . . . . ?
C6 Mo1 C1 Ga1 119.3(3) . . . . ?
C9 Mo1 C1 Ga1 -37.6(3) 2_757 . . . ?
C10 Mo1 C1 Ga1 -66.7(3) 2_757 . . . ?
C7 Mo1 C1 Ga1 36.0(3) 2_757 . . . ?
C6 C1 C2 C3 1.7(5) . . . . ?
Ga1 C1 C2 C3 -178.0(3) . . . . ?
Mo1 C1 C2 C3 56.4(3) . . . . ?
C6 C1 C2 Mo1 -54.7(3) . . . . ?
Ga1 C1 C2 Mo1 125.6(2) . . . . ?
C5 Mo1 C2 C3 -65.3(2) . . . . ?
C4 Mo1 C2 C3 -28.7(2) . . . . ?
C11 Mo1 C2 C3 44.4(4) 2_757 . . . ?
C8 Mo1 C2 C3 145.2(2) 2_757 . . . ?
C6 Mo1 C2 C3 -101.8(3) . . . . ?
C9 Mo1 C2 C3 108.3(2) 2_757 . . . ?
C10 Mo1 C2 C3 72.8(3) 2_757 . . . ?
C7 Mo1 C2 C3 176.6(2) 2_757 . . . ?
C1 Mo1 C2 C3 -132.2(3) . . . . ?
C5 Mo1 C2 C1 66.9(2) . . . . ?
C4 Mo1 C2 C1 103.5(2) . . . . ?
C11 Mo1 C2 C1 176.5(3) 2_757 . . . ?
C8 Mo1 C2 C1 -82.6(2) 2_757 . . . ?
C3 Mo1 C2 C1 132.2(3) . . . . ?
C6 Mo1 C2 C1 30.4(2) . . . . ?
C9 Mo1 C2 C1 -119.5(2) 2_757 . . . ?
C10 Mo1 C2 C1 -155.0(2) 2_757 . . . ?
C7 Mo1 C2 C1 -51.2(3) 2_757 . . . ?
C1 C2 C3 C4 -2.8(6) . . . . ?
Mo1 C2 C3 C4 54.3(3) . . . . ?
C1 C2 C3 Mo1 -57.1(3) . . . . ?
C5 Mo1 C3 C4 -30.0(2) . . . . ?
C2 Mo1 C3 C4 -132.2(3) . . . . ?
C11 Mo1 C3 C4 73.0(3) 2_757 . . . ?
C8 Mo1 C3 C4 173.1(2) 2_757 . . . ?
C12 Mo1 C3 C4 45.8(4) 2_757 . . . ?
C6 Mo1 C3 C4 -66.8(2) . . . . ?
C9 Mo1 C3 C4 144.3(2) 2_757 . . . ?
C10 Mo1 C3 C4 108.2(2) 2_757 . . . ?
C1 Mo1 C3 C4 -103.4(2) . . . . ?
C5 Mo1 C3 C2 102.3(3) . . . . ?
C4 Mo1 C3 C2 132.2(3) . . . . ?
C11 Mo1 C3 C2 -154.8(2) 2_757 . . . ?
C8 Mo1 C3 C2 -54.7(3) 2_757 . . . ?
C12 Mo1 C3 C2 178.1(3) 2_757 . . . ?
C6 Mo1 C3 C2 65.4(2) . . . . ?
C9 Mo1 C3 C2 -83.5(3) 2_757 . . . ?
C10 Mo1 C3 C2 -119.5(2) 2_757 . . . ?
C1 Mo1 C3 C2 28.8(2) . . . . ?
C2 C3 C4 C5 1.8(6) . . . . ?
Mo1 C3 C4 C5 56.0(3) . . . . ?
C2 C3 C4 Mo1 -54.2(3) . . . . ?
C2 Mo1 C4 C5 -101.3(2) . . . . ?
C11 Mo1 C4 C5 111.0(2) 2_757 . . . ?
C12 Mo1 C4 C5 75.7(2) 2_757 . . . ?
C3 Mo1 C4 C5 -130.1(3) . . . . ?
C6 Mo1 C4 C5 -29.4(2) . . . . ?
C9 Mo1 C4 C5 175.5(2) 2_757 . . . ?
C10 Mo1 C4 C5 147.4(2) 2_757 . . . ?
C7 Mo1 C4 C5 48.1(3) 2_757 . . . ?
C1 Mo1 C4 C5 -65.2(2) . . . . ?
C5 Mo1 C4 C3 130.1(3) . . . . ?
C2 Mo1 C4 C3 28.9(2) . . . . ?
C11 Mo1 C4 C3 -118.9(2) 2_757 . . . ?
C12 Mo1 C4 C3 -154.1(2) 2_757 . . . ?
C6 Mo1 C4 C3 100.7(2) . . . . ?
C9 Mo1 C4 C3 -54.3(3) 2_757 . . . ?
C10 Mo1 C4 C3 -82.5(2) 2_757 . . . ?
C7 Mo1 C4 C3 178.3(2) 2_757 . . . ?
C1 Mo1 C4 C3 65.0(2) . . . . ?
C3 C4 C5 C6 0.1(6) . . . . ?
Mo1 C4 C5 C6 56.4(3) . . . . ?
C3 C4 C5 Mo1 -56.3(3) . . . . ?
C2 Mo1 C5 C4 66.5(2) . . . . ?
C11 Mo1 C5 C4 -79.8(2) 2_757 . . . ?
C8 Mo1 C5 C4 -179.7(2) 2_757 . . . ?
C12 Mo1 C5 C4 -117.3(2) 2_757 . . . ?
C3 Mo1 C5 C4 29.9(2) . . . . ?
C6 Mo1 C5 C4 131.3(3) . . . . ?
C10 Mo1 C5 C4 -49.7(3) 2_757 . . . ?
C7 Mo1 C5 C4 -153.1(2) 2_757 . . . ?
C1 Mo1 C5 C4 103.2(2) . . . . ?
C2 Mo1 C5 C6 -64.8(2) . . . . ?
C4 Mo1 C5 C6 -131.3(3) . . . . ?
C11 Mo1 C5 C6 148.9(2) 2_757 . . . ?
C8 Mo1 C5 C6 49.0(4) 2_757 . . . ?
C12 Mo1 C5 C6 111.4(2) 2_757 . . . ?
C3 Mo1 C5 C6 -101.4(2) . . . . ?
C10 Mo1 C5 C6 179.0(2) 2_757 . . . ?
C7 Mo1 C5 C6 75.6(2) 2_757 . . . ?
C1 Mo1 C5 C6 -28.1(2) . . . . ?
C4 C5 C6 C1 -1.1(6) . . . . ?
Mo1 C5 C6 C1 55.1(3) . . . . ?
C4 C5 C6 Mo1 -56.2(3) . . . . ?
C2 C1 C6 C5 0.2(5) . . . . ?
Ga1 C1 C6 C5 179.9(3) . . . . ?
Mo1 C1 C6 C5 -54.0(3) . . . . ?
C2 C1 C6 Mo1 54.3(3) . . . . ?
Ga1 C1 C6 Mo1 -126.0(3) . . . . ?
C2 Mo1 C6 C5 102.7(2) . . . . ?
C4 Mo1 C6 C5 29.3(2) . . . . ?
C11 Mo1 C6 C5 -48.8(3) 2_757 . . . ?
C8 Mo1 C6 C5 -153.7(2) 2_757 . . . ?
C12 Mo1 C6 C5 -80.9(2) 2_757 . . . ?
C3 Mo1 C6 C5 65.9(2) . . . . ?
C9 Mo1 C6 C5 175.8(3) 2_757 . . . ?
C7 Mo1 C6 C5 -118.0(2) 2_757 . . . ?
C1 Mo1 C6 C5 133.2(3) . . . . ?
C5 Mo1 C6 C1 -133.2(3) . . . . ?
C2 Mo1 C6 C1 -30.6(2) . . . . ?
C4 Mo1 C6 C1 -104.0(2) . . . . ?
C11 Mo1 C6 C1 177.9(2) 2_757 . . . ?
C8 Mo1 C6 C1 73.0(2) 2_757 . . . ?
C12 Mo1 C6 C1 145.8(2) 2_757 . . . ?
C3 Mo1 C6 C1 -67.3(2) . . . . ?
C9 Mo1 C6 C1 42.6(4) 2_757 . . . ?
C7 Mo1 C6 C1 108.8(2) 2_757 . . . ?
C1 Ga1 C7 C12 176.8(3) . . . . ?
C13 Ga1 C7 C12 21.5(3) . . . . ?
N1 Ga1 C7 C12 -69.7(3) . . . . ?
C1 Ga1 C7 C8 -2.9(4) . . . . ?
C13 Ga1 C7 C8 -158.2(3) . . . . ?
N1 Ga1 C7 C8 110.7(3) . . . . ?
C1 Ga1 C7 Mo1 88.7(2) . . . 2_757 ?
C13 Ga1 C7 Mo1 -66.7(2) . . . 2_757 ?
N1 Ga1 C7 Mo1 -157.80(18) . . . 2_757 ?
C12 C7 C8 C9 0.7(5) . . . . ?
Ga1 C7 C8 C9 -179.6(3) . . . . ?
Mo1 C7 C8 C9 55.8(3) 2_757 . . . ?
C12 C7 C8 Mo1 -55.0(3) . . . 2_757 ?
Ga1 C7 C8 Mo1 124.7(3) . . . 2_757 ?
C7 C8 C9 C10 -0.5(6) . . . . ?
Mo1 C8 C9 C10 55.8(3) 2_757 . . . ?
C7 C8 C9 Mo1 -56.3(3) . . . 2_757 ?
C8 C9 C10 C11 -0.4(6) . . . . ?
Mo1 C9 C10 C11 55.0(3) 2_757 . . . ?
C8 C9 C10 Mo1 -55.3(3) . . . 2_757 ?
C9 C10 C11 C12 1.0(6) . . . . ?
Mo1 C10 C11 C12 56.2(3) 2_757 . . . ?
C9 C10 C11 Mo1 -55.3(3) . . . 2_757 ?
C10 C11 C12 C7 -0.8(6) . . . . ?
Mo1 C11 C12 C7 55.9(3) 2_757 . . . ?
C10 C11 C12 Mo1 -56.7(3) . . . 2_757 ?
C8 C7 C12 C11 -0.1(5) . . . . ?
Ga1 C7 C12 C11 -179.8(3) . . . . ?
Mo1 C7 C12 C11 -55.0(3) 2_757 . . . ?
C8 C7 C12 Mo1 54.9(3) . . . 2_757 ?
Ga1 C7 C12 Mo1 -124.8(2) . . . 2_757 ?
C7 Ga1 C13 C14 62.8(4) . . . . ?
C1 Ga1 C13 C14 -94.7(3) . . . . ?
N1 Ga1 C13 C14 167.0(3) . . . . ?
C7 Ga1 C13 C18 -121.8(2) . . . . ?
C1 Ga1 C13 C18 80.8(3) . . . . ?
N1 Ga1 C13 C18 -17.5(2) . . . . ?
C18 C13 C14 C15 -0.7(5) . . . . ?
Ga1 C13 C14 C15 174.6(3) . . . . ?
C13 C14 C15 C16 1.4(5) . . . . ?
C13 C14 C15 C20 -177.2(3) . . . . ?
C14 C15 C16 C17 -0.9(5) . . . . ?
C20 C15 C16 C17 177.7(3) . . . . ?
C15 C16 C17 C18 -0.3(6) . . . . ?
C16 C17 C18 C13 1.1(5) . . . . ?
C16 C17 C18 C19 -176.0(3) . . . . ?
C14 C13 C18 C17 -0.6(5) . . . . ?
Ga1 C13 C18 C17 -176.6(3) . . . . ?
C14 C13 C18 C19 176.6(3) . . . . ?
Ga1 C13 C18 C19 0.5(4) . . . . ?
C25 N1 C19 C18 -158.6(3) . . . . ?
C24 N1 C19 C18 81.0(3) . . . . ?
Ga1 N1 C19 C18 -36.6(3) . . . . ?
C17 C18 C19 N1 -155.6(3) . . . . ?
C13 C18 C19 N1 27.3(4) . . . . ?
C14 C15 C20 C21 -61.1(5) . . . . ?
C16 C15 C20 C21 120.3(4) . . . . ?
C14 C15 C20 C22 177.0(4) . . . . ?
C16 C15 C20 C22 -1.6(5) . . . . ?
C14 C15 C20 C23 58.8(5) . . . . ?
C16 C15 C20 C23 -119.8(4) . . . . ?
C36 C31 C32 C33 2.0(7) . . . . ?
C31 C32 C33 C34 -1.7(8) . . . . ?
C32 C33 C34 C35 1.0(7) . . . . ?
C33 C34 C35 C36 -0.5(7) . . . . ?
C34 C35 C36 C31 0.8(7) . . . . ?
C32 C31 C36 C35 -1.5(7) . . . . ?
